data_4508427
loop_
_publ_author_name
'Yang, Yan'
'Du, Peng'
'Liu, Ying-Ying'
'Ma, Jian-Fang'

_publ_section_title
;
 A Series of Coordination Polymers Constructed by Flexible 4-Substituted
 Bis(1,2,4-triazole) Ligands and Polycarboxylate Anions: Syntheses,
 Structures, and Photoluminescent Properties
;
_journal_issue 11
_journal_name_full 'Crystal Growth &amp; Design'
_journal_page_first 4781
_journal_paper_doi 10.1021/cg400934z
_journal_volume 13
_journal_year 2013
_chemical_formula_moiety 'C26 H20 Cd N6 O6, H2O'
_chemical_formula_sum 'C26 H22 Cd N6 O7'
_chemical_formula_weight 642.90
_chemical_name_systematic
;
 ?
;
_space_group_IT_number 2
_symmetry_cell_setting triclinic
_symmetry_space_group_name_Hall '-P 1'
_symmetry_space_group_name_H-M 'P -1'
_atom_sites_solution_hydrogens geom
_atom_sites_solution_primary direct
_atom_sites_solution_secondary difmap
_audit_creation_method SHELXL-97
_cell_angle_alpha 75.321(4)
_cell_angle_beta 76.496(4)
_cell_angle_gamma 81.470(3)
_cell_formula_units_Z 2
_cell_length_a 9.9036(4)
_cell_length_b 9.9448(4)
_cell_length_c 13.9265(6)
_cell_measurement_reflns_used 5286
_cell_measurement_temperature 293(2)
_cell_measurement_theta_max 29.1921
_cell_measurement_theta_min 2.7744
_cell_volume 1284.35(10)
_computing_cell_refinement CrysAlis
_computing_data_collection 'CrysAlis (Oxford Diffraction, 2006)'
_computing_data_reduction CrysAlis
_computing_structure_refinement 'SHELXL-97 (Sheldrick, 2008)'
_computing_structure_solution 'SHELXS-97 (Sheldrick, 1997)'
_diffrn_ambient_temperature 293(2)
_diffrn_measured_fraction_theta_full 0.999
_diffrn_measured_fraction_theta_max 0.999
_diffrn_measurement_device_type 'Oxford Diffraction Gemini R Ultra'
_diffrn_measurement_method '\w scan'
_diffrn_radiation_monochromator graphite
_diffrn_radiation_source 'fine-focus sealed tube'
_diffrn_radiation_type MoK\a
_diffrn_radiation_wavelength 0.71073
_diffrn_reflns_av_R_equivalents 0.0374
_diffrn_reflns_av_sigmaI/netI 0.0709
_diffrn_reflns_limit_h_max 11
_diffrn_reflns_limit_h_min -11
_diffrn_reflns_limit_k_max 11
_diffrn_reflns_limit_k_min -11
_diffrn_reflns_limit_l_max 12
_diffrn_reflns_limit_l_min -16
_diffrn_reflns_number 12507
_diffrn_reflns_theta_full 25.00
_diffrn_reflns_theta_max 25.35
_diffrn_reflns_theta_min 2.78
_exptl_absorpt_coefficient_mu 0.909
_exptl_absorpt_correction_T_max 0.8987
_exptl_absorpt_correction_T_min 0.7849
_exptl_absorpt_correction_type multi-scan
_exptl_absorpt_process_details
; 
CrysAlis (Oxford Diffraction, 2006)
;
_exptl_crystal_colour colorless
_exptl_crystal_density_diffrn 1.662
_exptl_crystal_density_method 'not measured'
_exptl_crystal_description flake
_exptl_crystal_F_000 648
_exptl_crystal_size_max 0.28
_exptl_crystal_size_mid 0.24
_exptl_crystal_size_min 0.12
_refine_diff_density_max 0.687
_refine_diff_density_min -0.340
_refine_diff_density_rms 0.070
_refine_ls_extinction_method none
_refine_ls_goodness_of_fit_ref 0.864
_refine_ls_hydrogen_treatment constr
_refine_ls_matrix_type full
_refine_ls_number_parameters 361
_refine_ls_number_reflns 4680
_refine_ls_number_restraints 0
_refine_ls_restrained_S_all 0.864
_refine_ls_R_factor_all 0.0438
_refine_ls_R_factor_gt 0.0304
_refine_ls_shift/su_max 0.001
_refine_ls_shift/su_mean 0.000
_refine_ls_structure_factor_coef Fsqd
_refine_ls_weighting_details 'calc w=1/[\s^2^(Fo^2^)+(0.0216P)^2^+0.0000P] where P=(Fo^2^+2Fc^2^)/3'
_refine_ls_weighting_scheme calc
_refine_ls_wR_factor_gt 0.0541
_refine_ls_wR_factor_ref 0.0557
_reflns_number_gt 3564
_reflns_number_total 4680
_reflns_threshold_expression >2\s(I)
_cod_data_source_file cg400934z_si_002.cif
_cod_data_source_block Compound-6
_cod_original_cell_volume 1284.35(9)
_cod_original_sg_symbol_Hall '-P 1 '
_cod_original_sg_symbol_H-M p-1
_cod_database_code 4508427

loop_
_symmetry_equiv_pos_as_xyz
'x, y, z'
'-x, -y, -z'

loop_
_atom_site_label
_atom_site_type_symbol
_atom_site_fract_x
_atom_site_fract_y
_atom_site_fract_z
_atom_site_U_iso_or_equiv
_atom_site_adp_type
_atom_site_occupancy
_atom_site_symmetry_multiplicity
_atom_site_calc_flag
_atom_site_refinement_flags
Cd1 Cd 0.51489(2) 0.91259(2) 0.139544(18) 0.02820(8) Uani 1 1 d .
C1 C 0.0536(3) 0.9848(3) 0.2229(3) 0.0466(9) Uani 1 1 d .
H1 H -0.0375 0.9766 0.2197 0.056 Uiso 1 1 calc R
C2 C 0.2282(3) 1.0342(3) 0.2672(3) 0.0420(9) Uani 1 1 d .
H2 H 0.2834 1.0664 0.3006 0.050 Uiso 1 1 calc R
C3 C -0.0037(3) 1.1107(3) 0.3655(3) 0.0393(9) Uani 1 1 d .
C4 C 0.0529(3) 1.1767(3) 0.4198(3) 0.0447(9) Uani 1 1 d .
H4 H 0.1487 1.1815 0.4068 0.054 Uiso 1 1 calc R
C5 C -0.0349(4) 1.2365(3) 0.4947(3) 0.0475(9) Uani 1 1 d .
C6 C -0.1767(4) 1.2315(4) 0.5121(3) 0.0581(11) Uani 1 1 d .
H6 H -0.2360 1.2731 0.5611 0.070 Uiso 1 1 calc R
C7 C -0.2294(4) 1.1643(4) 0.4565(3) 0.0679(13) Uani 1 1 d .
H7 H -0.3253 1.1600 0.4688 0.081 Uiso 1 1 calc R
C8 C -0.1444(3) 1.1027(4) 0.3826(3) 0.0583(11) Uani 1 1 d .
H8 H -0.1816 1.0572 0.3455 0.070 Uiso 1 1 calc R
C9 C -0.0525(4) 1.3637(4) 0.6235(3) 0.0633(12) Uani 1 1 d .
H9A H -0.1131 1.3002 0.6737 0.076 Uiso 1 1 calc R
H9B H -0.1092 1.4444 0.5935 0.076 Uiso 1 1 calc R
C10 C 0.0512(4) 1.4066(4) 0.6702(3) 0.0638(12) Uani 1 1 d .
H10A H 0.1109 1.3260 0.6968 0.077 Uiso 1 1 calc R
H10B H 0.1091 1.4730 0.6202 0.077 Uiso 1 1 calc R
C11 C 0.0407(4) 1.5356(3) 0.7960(3) 0.0468(9) Uani 1 1 d .
C12 C -0.0429(3) 1.6029(3) 0.8676(3) 0.0427(9) Uani 1 1 d .
H12 H -0.1388 1.5980 0.8832 0.051 Uiso 1 1 calc R
C13 C 0.0154(3) 1.6767(3) 0.9154(3) 0.0376(8) Uani 1 1 d .
C14 C 0.1562(4) 1.6861(5) 0.8926(3) 0.0747(14) Uani 1 1 d .
H14 H 0.1960 1.7378 0.9240 0.090 Uiso 1 1 calc R
C15 C 0.2374(4) 1.6170(6) 0.8220(4) 0.0965(18) Uani 1 1 d .
H15 H 0.3334 1.6220 0.8063 0.116 Uiso 1 1 calc R
C16 C 0.1814(4) 1.5411(4) 0.7742(3) 0.0651(12) Uani 1 1 d .
H16 H 0.2385 1.4941 0.7276 0.078 Uiso 1 1 calc R
C17 C -0.2115(3) 1.7644(3) 1.0127(3) 0.0415(9) Uani 1 1 d .
H17 H -0.2692 1.7260 0.9849 0.050 Uiso 1 1 calc R
C18 C -0.0337(4) 1.8204(4) 1.0475(3) 0.0599(12) Uani 1 1 d .
H18 H 0.0582 1.8287 1.0487 0.072 Uiso 1 1 calc R
C19 C 0.5145(3) 1.3562(3) 0.0337(2) 0.0263(7) Uani 1 1 d .
C20 C 0.4393(3) 1.4389(3) 0.0987(2) 0.0306(7) Uani 1 1 d .
H20 H 0.3989 1.3976 0.1650 0.037 Uiso 1 1 calc R
C21 C 0.5755(3) 1.4176(3) -0.0647(2) 0.0313(7) Uani 1 1 d .
H21 H 0.6265 1.3623 -0.1080 0.038 Uiso 1 1 calc R
C22 C 0.5284(3) 1.1995(3) 0.0700(3) 0.0290(7) Uani 1 1 d .
C23 C 0.5093(3) 0.6026(3) 0.4103(2) 0.0332(8) Uani 1 1 d .
C24 C 0.4536(3) 0.4787(3) 0.4194(2) 0.0395(8) Uani 1 1 d .
H24 H 0.4225 0.4641 0.3652 0.047 Uiso 1 1 calc R
C25 C 0.4441(3) 0.3770(3) 0.5087(3) 0.0405(8) Uani 1 1 d .
H25 H 0.4063 0.2945 0.5143 0.049 Uiso 1 1 calc R
C26 C 0.5138(3) 0.7148(3) 0.3145(3) 0.0367(8) Uani 1 1 d .
N1 N 0.2767(3) 0.9709(2) 0.1937(2) 0.0367(7) Uani 1 1 d .
N2 N 0.1641(3) 0.9374(3) 0.1648(2) 0.0479(8) Uani 1 1 d .
N3 N 0.0881(3) 1.0476(3) 0.2889(2) 0.0376(7) Uani 1 1 d .
N4 N -0.0709(2) 1.7483(2) 0.9890(2) 0.0351(7) Uani 1 1 d .
N5 N -0.2560(2) 1.8400(2) 1.0789(2) 0.0366(7) Uani 1 1 d .
N6 N -0.1409(3) 1.8766(3) 1.1016(3) 0.0590(9) Uani 1 1 d .
O1 O 0.0303(2) 1.2960(3) 0.5477(2) 0.0695(8) Uani 1 1 d .
O2 O -0.0287(3) 1.4694(3) 0.7502(2) 0.0699(9) Uani 1 1 d .
O3 O 0.5228(2) 1.14670(19) 0.16194(17) 0.0427(6) Uani 1 1 d .
O4 O 0.5404(2) 1.12611(18) 0.00721(17) 0.0389(6) Uani 1 1 d .
O5 O 0.5488(2) 0.8323(2) 0.31074(17) 0.0513(6) Uani 1 1 d .
O6 O 0.4814(3) 0.6873(2) 0.24054(19) 0.0532(6) Uani 1 1 d .
O1W O 0.4740(4) 1.0924(4) 0.3820(3) 0.1387(16) Uani 1 1 d .

loop_
_atom_site_aniso_label
_atom_site_aniso_U_11
_atom_site_aniso_U_22
_atom_site_aniso_U_33
_atom_site_aniso_U_23
_atom_site_aniso_U_13
_atom_site_aniso_U_12
Cd1 0.03837(13) 0.02091(11) 0.02071(13) -0.00181(8) -0.00302(9) 0.00173(8)
C1 0.037(2) 0.060(2) 0.051(3) -0.022(2) -0.0109(18) -0.0079(17)
C2 0.0340(19) 0.056(2) 0.040(2) -0.0212(18) -0.0059(16) -0.0027(15)
C3 0.0358(19) 0.0419(19) 0.036(2) -0.0102(16) -0.0023(16) 0.0044(15)
C4 0.0377(18) 0.0487(19) 0.046(2) -0.0182(18) 0.0017(17) -0.0008(16)
C5 0.053(2) 0.046(2) 0.043(2) -0.0196(19) -0.0034(19) 0.0016(17)
C6 0.043(2) 0.062(2) 0.064(3) -0.028(2) 0.007(2) 0.0069(18)
C7 0.039(2) 0.088(3) 0.077(3) -0.036(3) 0.000(2) 0.007(2)
C8 0.039(2) 0.075(3) 0.066(3) -0.033(2) -0.007(2) 0.0025(18)
C9 0.073(3) 0.060(2) 0.058(3) -0.033(2) 0.005(2) -0.005(2)
C10 0.075(3) 0.061(2) 0.053(3) -0.030(2) 0.005(2) 0.003(2)
C11 0.049(2) 0.046(2) 0.043(2) -0.0185(18) -0.0027(18) 0.0044(17)
C12 0.0359(19) 0.050(2) 0.043(2) -0.0191(18) -0.0004(17) -0.0034(16)
C13 0.0312(19) 0.0475(19) 0.032(2) -0.0113(17) -0.0068(15) 0.0086(15)
C14 0.036(2) 0.133(4) 0.077(3) -0.068(3) -0.015(2) 0.005(2)
C15 0.029(2) 0.184(5) 0.097(4) -0.085(4) -0.016(2) 0.023(3)
C16 0.050(3) 0.095(3) 0.057(3) -0.045(3) -0.013(2) 0.025(2)
C17 0.0328(19) 0.052(2) 0.047(2) -0.0259(19) -0.0116(16) 0.0033(15)
C18 0.037(2) 0.082(3) 0.078(3) -0.053(3) -0.008(2) -0.0075(19)
C19 0.0333(16) 0.0201(13) 0.0278(19) -0.0045(13) -0.0114(14) -0.0036(12)
C20 0.0394(17) 0.0273(15) 0.0253(19) -0.0029(14) -0.0083(14) -0.0066(13)
C21 0.0400(17) 0.0248(15) 0.033(2) -0.0128(14) -0.0088(15) -0.0010(13)
C22 0.0290(16) 0.0234(15) 0.035(2) -0.0042(15) -0.0087(15) -0.0032(12)
C23 0.0354(17) 0.0286(16) 0.025(2) 0.0021(14) -0.0013(15) 0.0081(13)
C24 0.051(2) 0.0377(18) 0.027(2) -0.0031(16) -0.0117(16) 0.0040(16)
C25 0.048(2) 0.0316(17) 0.034(2) 0.0015(16) -0.0058(17) 0.0010(14)
C26 0.0357(18) 0.0382(19) 0.025(2) -0.0006(16) 0.0010(16) 0.0086(15)
N1 0.0382(15) 0.0427(15) 0.0301(18) -0.0132(13) -0.0046(13) -0.0017(12)
N2 0.0453(17) 0.0581(18) 0.045(2) -0.0238(16) -0.0044(15) -0.0065(14)
N3 0.0318(15) 0.0440(15) 0.0363(18) -0.0138(14) -0.0038(13) 0.0019(12)
N4 0.0312(15) 0.0409(15) 0.0350(18) -0.0154(13) -0.0056(13) 0.0011(12)
N5 0.0370(15) 0.0377(14) 0.0363(18) -0.0130(13) -0.0066(13) -0.0004(12)
N6 0.0447(18) 0.079(2) 0.069(3) -0.050(2) -0.0083(17) -0.0035(16)
O1 0.0626(16) 0.0861(19) 0.068(2) -0.0550(18) 0.0101(15) -0.0044(14)
O2 0.0669(17) 0.0812(18) 0.069(2) -0.0529(17) 0.0151(15) -0.0149(14)
O3 0.0704(15) 0.0273(11) 0.0293(15) -0.0013(10) -0.0128(12) -0.0062(10)
O4 0.0604(14) 0.0208(10) 0.0372(15) -0.0097(10) -0.0124(11) -0.0001(10)
O5 0.0866(17) 0.0323(12) 0.0306(15) 0.0050(10) -0.0144(13) -0.0089(12)
O6 0.0860(18) 0.0419(13) 0.0279(16) 0.0077(11) -0.0186(14) -0.0101(12)
O1W 0.161(3) 0.188(4) 0.103(3) -0.074(3) -0.010(3) -0.086(3)

loop_
_atom_type_symbol
_atom_type_description
_atom_type_scat_dispersion_real
_atom_type_scat_dispersion_imag
_atom_type_scat_source
C C 0.0033 0.0016 'International Tables Vol C Tables 4.2.6.8 and 6.1.1.4'
H H 0.0000 0.0000 'International Tables Vol C Tables 4.2.6.8 and 6.1.1.4'
N N 0.0061 0.0033 'International Tables Vol C Tables 4.2.6.8 and 6.1.1.4'
O O 0.0106 0.0060 'International Tables Vol C Tables 4.2.6.8 and 6.1.1.4'
Cd Cd -0.8075 1.2024 'International Tables Vol C Tables 4.2.6.8 and 6.1.1.4'

loop_
_geom_angle_atom_site_label_1
_geom_angle_atom_site_label_2
_geom_angle_atom_site_label_3
_geom_angle
_geom_angle_site_symmetry_1
_geom_angle_site_symmetry_3
N5 Cd1 N1 174.51(9) 1_644 .
N5 Cd1 O6 90.09(8) 1_644 .
N1 Cd1 O6 87.43(9) . .
N5 Cd1 O4 88.20(8) 1_644 2_675
N1 Cd1 O4 87.21(8) . 2_675
O6 Cd1 O4 96.49(8) . 2_675
N5 Cd1 O5 90.49(9) 1_644 .
N1 Cd1 O5 92.09(9) . .
O6 Cd1 O5 54.83(8) . .
O4 Cd1 O5 151.30(7) 2_675 .
N5 Cd1 O4 88.57(8) 1_644 .
N1 Cd1 O4 92.84(8) . .
O6 Cd1 O4 168.06(8) . .
O4 Cd1 O4 71.61(7) 2_675 .
O5 Cd1 O4 137.03(7) . .
N5 Cd1 O3 104.37(8) 1_644 .
N1 Cd1 O3 80.67(8) . .
O6 Cd1 O3 138.46(8) . .
O4 Cd1 O3 122.24(7) 2_675 .
O5 Cd1 O3 85.81(7) . .
O4 Cd1 O3 53.13(7) . .
N5 Cd1 C26 90.51(9) 1_644 .
N1 Cd1 C26 89.55(9) . .
O6 Cd1 C26 27.36(8) . .
O4 Cd1 C26 123.85(9) 2_675 .
O5 Cd1 C26 27.47(8) . .
O4 Cd1 C26 164.49(9) . .
O3 Cd1 C26 112.37(9) . .
N2 C1 N3 111.7(3) . .
N2 C1 H1 124.2 . .
N3 C1 H1 124.2 . .
N1 C2 N3 111.5(3) . .
N1 C2 H2 124.3 . .
N3 C2 H2 124.3 . .
C8 C3 C4 121.7(3) . .
C8 C3 N3 119.5(3) . .
C4 C3 N3 118.8(3) . .
C3 C4 C5 119.1(3) . .
C3 C4 H4 120.4 . .
C5 C4 H4 120.4 . .
O1 C5 C6 124.5(3) . .
O1 C5 C4 115.4(3) . .
C6 C5 C4 120.1(3) . .
C7 C6 C5 119.1(3) . .
C7 C6 H6 120.5 . .
C5 C6 H6 120.5 . .
C6 C7 C8 121.9(3) . .
C6 C7 H7 119.1 . .
C8 C7 H7 119.1 . .
C3 C8 C7 118.0(3) . .
C3 C8 H8 121.0 . .
C7 C8 H8 121.0 . .
O1 C9 C10 104.5(3) . .
O1 C9 H9A 110.8 . .
C10 C9 H9A 110.8 . .
O1 C9 H9B 110.8 . .
C10 C9 H9B 110.8 . .
H9A C9 H9B 108.9 . .
O2 C10 C9 106.1(3) . .
O2 C10 H10A 110.5 . .
C9 C10 H10A 110.5 . .
O2 C10 H10B 110.5 . .
C9 C10 H10B 110.5 . .
H10A C10 H10B 108.7 . .
C16 C11 O2 124.8(3) . .
C16 C11 C12 120.0(3) . .
O2 C11 C12 115.3(3) . .
C13 C12 C11 120.1(3) . .
C13 C12 H12 119.9 . .
C11 C12 H12 119.9 . .
C12 C13 C14 120.7(3) . .
C12 C13 N4 120.4(3) . .
C14 C13 N4 118.9(3) . .
C13 C14 C15 118.2(4) . .
C13 C14 H14 120.9 . .
C15 C14 H14 120.9 . .
C16 C15 C14 122.1(4) . .
C16 C15 H15 119.0 . .
C14 C15 H15 119.0 . .
C11 C16 C15 119.0(3) . .
C11 C16 H16 120.5 . .
C15 C16 H16 120.5 . .
N5 C17 N4 111.5(3) . .
N5 C17 H17 124.2 . .
N4 C17 H17 124.2 . .
N6 C18 N4 112.1(3) . .
N6 C18 H18 124.0 . .
N4 C18 H18 124.0 . .
C21 C19 C20 120.0(2) . .
C21 C19 C22 120.0(2) . .
C20 C19 C22 120.0(3) . .
C21 C20 C19 120.0(3) 2_685 .
C21 C20 H20 120.0 2_685 .
C19 C20 H20 120.0 . .
C20 C21 C19 120.0(3) 2_685 .
C20 C21 H21 120.0 2_685 .
C19 C21 H21 120.0 . .
O3 C22 O4 121.8(3) . .
O3 C22 C19 119.4(3) . .
O4 C22 C19 118.8(3) . .
C25 C23 C24 119.3(3) 2_666 .
C25 C23 C26 120.7(3) 2_666 .
C24 C23 C26 119.9(3) . .
C25 C24 C23 120.4(3) . .
C25 C24 H24 119.8 . .
C23 C24 H24 119.8 . .
C23 C25 C24 120.3(3) 2_666 .
C23 C25 H25 119.9 2_666 .
C24 C25 H25 119.9 . .
O6 C26 O5 121.9(3) . .
O6 C26 C23 118.3(3) . .
O5 C26 C23 119.7(3) . .
O6 C26 Cd1 59.75(17) . .
O5 C26 Cd1 62.19(17) . .
C23 C26 Cd1 177.9(3) . .
C2 N1 N2 107.5(2) . .
C2 N1 Cd1 122.6(2) . .
N2 N1 Cd1 129.64(17) . .
C1 N2 N1 105.7(2) . .
C2 N3 C1 103.6(3) . .
C2 N3 C3 128.1(3) . .
C1 N3 C3 128.3(3) . .
C17 N4 C18 103.0(2) . .
C17 N4 C13 127.4(3) . .
C18 N4 C13 129.5(3) . .
C17 N5 N6 107.2(2) . .
C17 N5 Cd1 126.5(2) . 1_466
N6 N5 Cd1 126.16(17) . 1_466
C18 N6 N5 106.2(3) . .
C5 O1 C9 118.9(3) . .
C11 O2 C10 117.8(3) . .
C22 O3 Cd1 92.25(16) . .
C22 O4 Cd1 150.5(2) . 2_675
C22 O4 Cd1 92.45(19) . .
Cd1 O4 Cd1 108.39(7) 2_675 .
C26 O5 Cd1 90.3(2) . .
C26 O6 Cd1 92.89(19) . .

loop_
_geom_bond_atom_site_label_1
_geom_bond_atom_site_label_2
_geom_bond_distance
_geom_bond_site_symmetry_2
Cd1 N5 2.305(2) 1_644
Cd1 N1 2.336(2) .
Cd1 O6 2.348(2) .
Cd1 O4 2.368(2) 2_675
Cd1 O5 2.401(2) .
Cd1 O4 2.435(2) .
Cd1 O3 2.4407(18) .
Cd1 C26 2.714(3) .
C1 N2 1.305(4) .
C1 N3 1.360(4) .
C1 H1 0.9300 .
C2 N1 1.297(4) .
C2 N3 1.343(4) .
C2 H2 0.9300 .
C3 C8 1.369(4) .
C3 C4 1.369(5) .
C3 N3 1.441(4) .
C4 C5 1.391(4) .
C4 H4 0.9300 .
C5 O1 1.368(4) .
C5 C6 1.374(5) .
C6 C7 1.369(5) .
C6 H6 0.9300 .
C7 C8 1.380(5) .
C7 H7 0.9300 .
C8 H8 0.9300 .
C9 O1 1.425(4) .
C9 C10 1.497(5) .
C9 H9A 0.9700 .
C9 H9B 0.9700 .
C10 O2 1.433(4) .
C10 H10A 0.9700 .
C10 H10B 0.9700 .
C11 C16 1.362(5) .
C11 O2 1.365(4) .
C11 C12 1.384(4) .
C12 C13 1.366(4) .
C12 H12 0.9300 .
C13 C14 1.367(5) .
C13 N4 1.438(4) .
C14 C15 1.377(5) .
C14 H14 0.9300 .
C15 C16 1.367(5) .
C15 H15 0.9300 .
C16 H16 0.9300 .
C17 N5 1.294(4) .
C17 N4 1.349(4) .
C17 H17 0.9300 .
C18 N6 1.292(4) .
C18 N4 1.353(4) .
C18 H18 0.9300 .
C19 C21 1.384(4) .
C19 C20 1.389(4) .
C19 C22 1.507(4) .
C20 C21 1.382(4) 2_685
C20 H20 0.9300 .
C21 C20 1.382(4) 2_685
C21 H21 0.9300 .
C22 O3 1.246(4) .
C22 O4 1.249(3) .
C23 C25 1.383(4) 2_666
C23 C24 1.389(4) .
C23 C26 1.504(4) .
C24 C25 1.384(4) .
C24 H24 0.9300 .
C25 C23 1.383(4) 2_666
C25 H25 0.9300 .
C26 O6 1.249(4) .
C26 O5 1.252(4) .
N1 N2 1.380(4) .
N5 N6 1.371(3) .
N5 Cd1 2.305(2) 1_466
O4 Cd1 2.368(2) 2_675

loop_
_geom_torsion_atom_site_label_1
_geom_torsion_atom_site_label_2
_geom_torsion_atom_site_label_3
_geom_torsion_atom_site_label_4
_geom_torsion
_geom_torsion_site_symmetry_1
_geom_torsion_site_symmetry_4
C8 C3 C4 C5 0.4(6) . .
N3 C3 C4 C5 -179.3(3) . .
C3 C4 C5 O1 177.8(3) . .
C3 C4 C5 C6 -1.3(5) . .
O1 C5 C6 C7 -177.6(4) . .
C4 C5 C6 C7 1.4(6) . .
C5 C6 C7 C8 -0.7(7) . .
C4 C3 C8 C7 0.3(6) . .
N3 C3 C8 C7 -180.0(3) . .
C6 C7 C8 C3 -0.2(6) . .
O1 C9 C10 O2 -177.3(3) . .
C16 C11 C12 C13 0.9(6) . .
O2 C11 C12 C13 -177.7(3) . .
C11 C12 C13 C14 0.6(6) . .
C11 C12 C13 N4 179.3(3) . .
C12 C13 C14 C15 -1.3(7) . .
N4 C13 C14 C15 -180.0(4) . .
C13 C14 C15 C16 0.5(8) . .
O2 C11 C16 C15 176.7(4) . .
C12 C11 C16 C15 -1.8(7) . .
C14 C15 C16 C11 1.0(8) . .
C21 C19 C20 C21 0.5(5) . 2_685
C22 C19 C20 C21 -178.8(3) . 2_685
C20 C19 C21 C20 -0.5(5) . 2_685
C22 C19 C21 C20 178.8(3) . 2_685
C21 C19 C22 O3 153.0(3) . .
C20 C19 C22 O3 -27.7(4) . .
C21 C19 C22 O4 -29.5(4) . .
C20 C19 C22 O4 149.8(3) . .
C25 C23 C24 C25 0.3(5) 2_666 .
C26 C23 C24 C25 -177.5(2) . .
C23 C24 C25 C23 -0.3(5) . 2_666
C25 C23 C26 O6 174.2(3) 2_666 .
C24 C23 C26 O6 -8.0(4) . .
C25 C23 C26 O5 -6.1(4) 2_666 .
C24 C23 C26 O5 171.7(3) . .
C25 C23 C26 Cd1 -162(5) 2_666 .
C24 C23 C26 Cd1 16(5) . .
N5 Cd1 C26 O6 -89.23(19) 1_644 .
N1 Cd1 C26 O6 85.28(19) . .
O4 Cd1 C26 O6 -1.0(2) 2_675 .
O5 Cd1 C26 O6 -179.3(3) . .
O4 Cd1 C26 O6 -175.7(2) . .
O3 Cd1 C26 O6 164.99(17) . .
N5 Cd1 C26 O5 90.09(17) 1_644 .
N1 Cd1 C26 O5 -95.40(17) . .
O6 Cd1 C26 O5 179.3(3) . .
O4 Cd1 C26 O5 178.27(15) 2_675 .
O4 Cd1 C26 O5 3.6(4) . .
O3 Cd1 C26 O5 -15.69(19) . .
N5 Cd1 C26 C23 -114(5) 1_644 .
N1 Cd1 C26 C23 61(5) . .
O6 Cd1 C26 C23 -24(5) . .
O4 Cd1 C26 C23 -25(5) 2_675 .
O5 Cd1 C26 C23 156(5) . .
O4 Cd1 C26 C23 160(5) . .
O3 Cd1 C26 C23 141(5) . .
N3 C2 N1 N2 -0.9(4) . .
N3 C2 N1 Cd1 -175.7(2) . .
N5 Cd1 N1 C2 161.2(9) 1_644 .
O6 Cd1 N1 C2 97.9(3) . .
O4 Cd1 N1 C2 -165.5(3) 2_675 .
O5 Cd1 N1 C2 43.2(3) . .
O4 Cd1 N1 C2 -94.1(3) . .
O3 Cd1 N1 C2 -42.2(3) . .
C26 Cd1 N1 C2 70.6(3) . .
N5 Cd1 N1 N2 -12.4(12) 1_644 .
O6 Cd1 N1 N2 -75.7(3) . .
O4 Cd1 N1 N2 21.0(3) 2_675 .
O5 Cd1 N1 N2 -130.3(3) . .
O4 Cd1 N1 N2 92.4(3) . .
O3 Cd1 N1 N2 144.3(3) . .
C26 Cd1 N1 N2 -103.0(3) . .
N3 C1 N2 N1 -0.1(4) . .
C2 N1 N2 C1 0.6(4) . .
Cd1 N1 N2 C1 174.9(2) . .
N1 C2 N3 C1 0.8(4) . .
N1 C2 N3 C3 179.5(3) . .
N2 C1 N3 C2 -0.4(4) . .
N2 C1 N3 C3 -179.1(3) . .
C8 C3 N3 C2 -173.9(3) . .
C4 C3 N3 C2 5.8(5) . .
C8 C3 N3 C1 4.5(5) . .
C4 C3 N3 C1 -175.8(3) . .
N5 C17 N4 C18 0.4(4) . .
N5 C17 N4 C13 -177.0(3) . .
N6 C18 N4 C17 -0.4(4) . .
N6 C18 N4 C13 176.9(3) . .
C12 C13 N4 C17 -6.8(5) . .
C14 C13 N4 C17 171.9(4) . .
C12 C13 N4 C18 176.5(4) . .
C14 C13 N4 C18 -4.9(6) . .
N4 C17 N5 N6 -0.2(4) . .
N4 C17 N5 Cd1 176.0(2) . 1_466
N4 C18 N6 N5 0.3(5) . .
C17 N5 N6 C18 0.0(4) . .
Cd1 N5 N6 C18 -176.3(3) 1_466 .
C6 C5 O1 C9 -3.0(6) . .
C4 C5 O1 C9 177.9(3) . .
C10 C9 O1 C5 176.1(3) . .
C16 C11 O2 C10 -3.1(6) . .
C12 C11 O2 C10 175.5(3) . .
C9 C10 O2 C11 -170.9(3) . .
O4 C22 O3 Cd1 -6.4(3) . .
C19 C22 O3 Cd1 171.1(2) . .
N5 Cd1 O3 C22 80.51(19) 1_644 .
N1 Cd1 O3 C22 -97.25(18) . .
O6 Cd1 O3 C22 -172.54(16) . .
O4 Cd1 O3 C22 -16.6(2) 2_675 .
O5 Cd1 O3 C22 169.94(18) . .
O4 Cd1 O3 C22 3.48(16) . .
C26 Cd1 O3 C22 177.13(17) . .
O3 C22 O4 Cd1 142.1(3) . 2_675
C19 C22 O4 Cd1 -35.4(5) . 2_675
O3 C22 O4 Cd1 6.4(3) . .
C19 C22 O4 Cd1 -171.1(2) . .
N5 Cd1 O4 C22 -112.68(18) 1_644 .
N1 Cd1 O4 C22 72.63(18) . .
O6 Cd1 O4 C22 163.7(3) . .
O4 Cd1 O4 C22 158.7(2) 2_675 .
O5 Cd1 O4 C22 -23.5(2) . .
O3 Cd1 O4 C22 -3.47(16) . .
C26 Cd1 O4 C22 -26.0(4) . .
N5 Cd1 O4 Cd1 88.58(9) 1_644 2_675
N1 Cd1 O4 Cd1 -86.10(9) . 2_675
O6 Cd1 O4 Cd1 4.9(4) . 2_675
O4 Cd1 O4 Cd1 0.0 2_675 2_675
O5 Cd1 O4 Cd1 177.76(8) . 2_675
O3 Cd1 O4 Cd1 -162.20(12) . 2_675
C26 Cd1 O4 Cd1 175.3(2) . 2_675
O6 C26 O5 Cd1 0.7(3) . .
C23 C26 O5 Cd1 -179.0(2) . .
N5 Cd1 O5 C26 -90.15(17) 1_644 .
N1 Cd1 O5 C26 85.00(17) . .
O6 Cd1 O5 C26 -0.38(17) . .
O4 Cd1 O5 C26 -3.0(3) 2_675 .
O4 Cd1 O5 C26 -178.58(15) . .
O3 Cd1 O5 C26 165.48(17) . .
O5 C26 O6 Cd1 -0.7(3) . .
C23 C26 O6 Cd1 179.0(2) . .
N5 Cd1 O6 C26 90.92(19) 1_644 .
N1 Cd1 O6 C26 -93.99(19) . .
O4 Cd1 O6 C26 179.12(18) 2_675 .
O5 Cd1 O6 C26 0.39(17) . .
O4 Cd1 O6 C26 174.4(3) . .
O3 Cd1 O6 C26 -21.2(2) . .
